data_4087407
loop_
_publ_author_name
'Horeglad, Pawe\/l'
'Cybularczyk, Martyna'
'Trzaskowski, Bartosz'
'\.Zukowska, Gra\.zyna Zofia'
'Dranka, Maciej'
'Zachara, Janusz'

_publ_section_title
;
 Dialkylgallium Alkoxides Stabilized with N-Heterocyclic Carbenes:
 Opportunities and Limitations for the Controlled and Stereoselective
 Polymerization of rac-Lactide
;
_journal_issue 14
_journal_name_full Organometallics
_journal_page_first 3480
_journal_paper_doi 10.1021/acs.organomet.5b00071
_journal_volume 34
_journal_year 2015
_chemical_formula_moiety 'C24 H33 Ga N2'
_chemical_formula_sum 'C24 H33 Ga N2'
_chemical_formula_weight 419.24
_space_group_crystal_system orthorhombic
_space_group_IT_number 62
_space_group_name_Hall '-P 2ac 2n'
_space_group_name_H-M_alt 'P n m a'
_symmetry_cell_setting orthorhombic
_symmetry_Int_Tables_number 62
_symmetry_space_group_name_H-M 'P n m a'
_atom_sites_solution_hydrogens geom
_atom_sites_solution_primary direct
_audit_creation_date 2014-08-28
_audit_creation_method
;
Olex2 1.2-beta
(compiled 2014.07.22 svn.r2960 for OlexSys, GUI svn.r4862)
;
_cell_angle_alpha 90
_cell_angle_beta 90
_cell_angle_gamma 90
_cell_formula_units_Z 4
_cell_length_a 22.9304(3)
_cell_length_b 12.19709(14)
_cell_length_c 8.07487(8)
_cell_measurement_reflns_used 43110
_cell_measurement_temperature 100.0(2)
_cell_measurement_theta_max 32.7440
_cell_measurement_theta_min 3.7720
_cell_volume 2258.41(5)
_computing_cell_refinement
;
CrysAlisPro, Agilent Technologies,
Version 1.171.37.34 (release 22-05-2014 CrysAlis171 .NET)
(compiled May 22 2014,16:03:01)
;
_computing_data_collection
;
CrysAlisPro, Agilent Technologies,
Version 1.171.37.34 (release 22-05-2014 CrysAlis171 .NET)
(compiled May 22 2014,16:03:01)
;
_computing_data_reduction
;
CrysAlisPro, Agilent Technologies,
Version 1.171.37.34 (release 22-05-2014 CrysAlis171 .NET)
(compiled May 22 2014,16:03:01)
;
_computing_molecular_graphics 'Olex2 (Dolomanov et al., 2009)'
_computing_publication_material 'Olex2 (Dolomanov et al., 2009)'
_computing_structure_refinement 'ShelXL (Sheldrick, 2008)'
_computing_structure_solution 'ShelXS (Sheldrick, 2008)'
_diffrn_ambient_temperature 100.0(2)
_diffrn_detector 'CCD plate'
_diffrn_detector_area_resol_mean 10.3347
_diffrn_detector_type Atlas
_diffrn_measured_fraction_theta_full 0.997
_diffrn_measured_fraction_theta_max 0.998
_diffrn_measurement_details
;
#__ type_ start__ end____ width___ exp.time_
  1 omega  -81.00  -55.00   1.0000    5.0000
omega____ theta____ kappa____ phi______ frames
    -      -19.6509  131.0000   23.0681 26

#__ type_ start__ end____ width___ exp.time_
  2 omega  -97.00  -60.00   1.0000    5.0000
omega____ theta____ kappa____ phi______ frames
    -      -19.6509  155.0000  132.3221 37

#__ type_ start__ end____ width___ exp.time_
  3 omega  -53.00   40.00   1.0000    5.0000
omega____ theta____ kappa____ phi______ frames
    -      -19.6509   77.0000  -30.0000 93

#__ type_ start__ end____ width___ exp.time_
  4 omega  -47.00  -21.00   1.0000    5.0000
omega____ theta____ kappa____ phi______ frames
    -      -19.6509  131.0000   23.0681 26

#__ type_ start__ end____ width___ exp.time_
  5 omega  -82.00  -34.00   1.0000    5.0000
omega____ theta____ kappa____ phi______ frames
    -      -19.6509 -179.0000   60.0000 48

#__ type_ start__ end____ width___ exp.time_
  6 omega  -47.00   52.00   1.0000    5.0000
omega____ theta____ kappa____ phi______ frames
    -      -19.6509   57.0000   90.0000 99

#__ type_ start__ end____ width___ exp.time_
  7 omega  -94.00   -7.00   1.0000    5.0000
omega____ theta____ kappa____ phi______ frames
    -      -19.6509  -57.0000   90.0000 87

#__ type_ start__ end____ width___ exp.time_
  8 omega  -91.00    5.00   1.0000    5.0000
omega____ theta____ kappa____ phi______ frames
    -      -19.6509  -77.0000 -150.0000 96

#__ type_ start__ end____ width___ exp.time_
  9 omega  -95.00   14.00   1.0000    5.0000
omega____ theta____ kappa____ phi______ frames
    -      -19.6509  -77.0000  -30.0000 109

#__ type_ start__ end____ width___ exp.time_
 10 omega  -56.00   38.00   1.0000    5.0000
omega____ theta____ kappa____ phi______ frames
    -       20.1196  -38.0000 -150.0000 94

#__ type_ start__ end____ width___ exp.time_
 11 omega  -46.00   56.00   1.0000    5.0000
omega____ theta____ kappa____ phi______ frames
    -      -19.6509   38.0000 -120.0000 102

#__ type_ start__ end____ width___ exp.time_
 12 omega  -46.00   56.00   1.0000    5.0000
omega____ theta____ kappa____ phi______ frames
    -      -19.6509   38.0000   30.0000 102

#__ type_ start__ end____ width___ exp.time_
 13 omega  -96.00    7.00   1.0000    5.0000
omega____ theta____ kappa____ phi______ frames
    -      -19.6509  -38.0000 -150.0000 103

#__ type_ start__ end____ width___ exp.time_
 14 omega  -96.00    7.00   1.0000    5.0000
omega____ theta____ kappa____ phi______ frames
    -      -19.6509  -38.0000  -60.0000 103

#__ type_ start__ end____ width___ exp.time_
 15 omega  -95.00  -14.00   1.0000    5.0000
omega____ theta____ kappa____ phi______ frames
    -      -19.6509  152.0000  -96.8939 81

#__ type_ start__ end____ width___ exp.time_
 16 omega  -98.00   14.00   1.0000    5.0000
omega____ theta____ kappa____ phi______ frames
    -      -19.6509  -77.0000  120.0000 112

#__ type_ start__ end____ width___ exp.time_
 17 omega   53.00  109.00   1.0000    5.0000
omega____ theta____ kappa____ phi______ frames
    -       20.1196 -179.0000 -150.0000 56

#__ type_ start__ end____ width___ exp.time_
 18 omega   56.00  110.00   1.0000    5.0000
omega____ theta____ kappa____ phi______ frames
    -       20.1196  179.0000  120.0000 54

#__ type_ start__ end____ width___ exp.time_
 19 omega  -81.00   -1.00   1.0000    5.0000
omega____ theta____ kappa____ phi______ frames
    -      -19.6509  131.0000   67.5862 80

#__ type_ start__ end____ width___ exp.time_
 20 omega  -97.00  -15.00   1.0000    5.0000
omega____ theta____ kappa____ phi______ frames
    -      -19.6509  154.0000 -171.3265 82

#__ type_ start__ end____ width___ exp.time_
 21 omega   56.00  110.00   1.0000    5.0000
omega____ theta____ kappa____ phi______ frames
    -       20.1196  179.0000 -120.0000 54

#__ type_ start__ end____ width___ exp.time_
 22 omega  -14.00   99.00   1.0000    5.0000
omega____ theta____ kappa____ phi______ frames
    -       20.1196   77.0000  -60.0000 113

#__ type_ start__ end____ width___ exp.time_
 23 omega   -9.00   94.00   1.0000    5.0000
omega____ theta____ kappa____ phi______ frames
    -       20.1196   57.0000   90.0000 103

#__ type_ start__ end____ width___ exp.time_
 24 omega  -54.00   50.00   1.0000    5.0000
omega____ theta____ kappa____ phi______ frames
    -       20.1196  -57.0000   30.0000 104

#__ type_ start__ end____ width___ exp.time_
 25 omega   56.00  110.00   1.0000    5.0000
omega____ theta____ kappa____ phi______ frames
    -       20.1196  179.0000    0.0000 54

#__ type_ start__ end____ width___ exp.time_
 26 omega   -4.00   62.00   1.0000    5.0000
omega____ theta____ kappa____ phi______ frames
    -       20.1196  -99.0000  -90.0000 66

#__ type_ start__ end____ width___ exp.time_
 27 omega   -4.00   35.00   1.0000    5.0000
omega____ theta____ kappa____ phi______ frames
    -       20.1196  -99.0000   90.0000 39
;
_diffrn_measurement_device 'four-circle diffractometer'
_diffrn_measurement_device_type 'Xcalibur, Atlas, Gemini A Ultra'
_diffrn_measurement_method '\w scans'
_diffrn_orient_matrix_UB_11 0.0296671000
_diffrn_orient_matrix_UB_12 0.0000721000
_diffrn_orient_matrix_UB_13 0.0248286000
_diffrn_orient_matrix_UB_21 0.0045683000
_diffrn_orient_matrix_UB_22 0.0494833000
_diffrn_orient_matrix_UB_23 -0.0442967000
_diffrn_orient_matrix_UB_31 -0.0074621000
_diffrn_orient_matrix_UB_32 0.0305465000
_diffrn_orient_matrix_UB_33 0.0716829000
_diffrn_radiation_monochromator graphite
_diffrn_radiation_probe x-ray
_diffrn_radiation_type MoK\a
_diffrn_radiation_wavelength 0.71073
_diffrn_reflns_av_R_equivalents 0.0458
_diffrn_reflns_av_unetI/netI 0.0090
_diffrn_reflns_Laue_measured_fraction_full 0.997
_diffrn_reflns_Laue_measured_fraction_max 0.998
_diffrn_reflns_limit_h_max 29
_diffrn_reflns_limit_h_min -29
_diffrn_reflns_limit_k_max 15
_diffrn_reflns_limit_k_min -15
_diffrn_reflns_limit_l_max 10
_diffrn_reflns_limit_l_min -10
_diffrn_reflns_number 106314
_diffrn_reflns_point_group_measured_fraction_full 0.997
_diffrn_reflns_point_group_measured_fraction_max 0.998
_diffrn_reflns_theta_full 26.000
_diffrn_reflns_theta_max 27.374
_diffrn_reflns_theta_min 3.341
_diffrn_source 'Enhance (Mo) X-ray Source'
_exptl_absorpt_coefficient_mu 1.228
_exptl_absorpt_correction_T_max 0.739
_exptl_absorpt_correction_T_min 0.395
_exptl_absorpt_correction_type gaussian
_exptl_absorpt_process_details
;
CrysAlisPro, Agilent Technologies,
Version 1.171.37.34 (release 22-05-2014 CrysAlis171 .NET)
(compiled May 22 2014,16:03:01)
Numerical absorption correction based on gaussian integration over
			a multifaceted crystal model
Empirical absorption correction using spherical harmonics,
 implemented in SCALE3 ABSPACK scaling algorithm.
;
_exptl_crystal_colour colourless
_exptl_crystal_colour_primary colourless
_exptl_crystal_density_diffrn 1.233
_exptl_crystal_description block
_exptl_crystal_F_000 888
_exptl_crystal_size_max 0.66
_exptl_crystal_size_mid 0.46
_exptl_crystal_size_min 0.32
_refine_diff_density_max 0.356
_refine_diff_density_min -0.262
_refine_diff_density_rms 0.047
_refine_ls_extinction_coef 0.0036(3)
_refine_ls_extinction_expression Fc^*^=kFc[1+0.001xFc^2^\l^3^/sin(2\q)]^-1/4^
_refine_ls_extinction_method SHELXL
_refine_ls_goodness_of_fit_ref 1.087
_refine_ls_hydrogen_treatment constr
_refine_ls_matrix_type full
_refine_ls_number_parameters 149
_refine_ls_number_reflns 2677
_refine_ls_number_restraints 0
_refine_ls_restrained_S_all 1.087
_refine_ls_R_factor_all 0.0226
_refine_ls_R_factor_gt 0.0220
_refine_ls_shift/su_max 0.001
_refine_ls_shift/su_mean 0.000
_refine_ls_structure_factor_coef Fsqd
_refine_ls_weighting_details 'w=1/[\s^2^(Fo^2^)+(0.0230P)^2^+1.6130P] where P=(Fo^2^+2Fc^2^)/3'
_refine_ls_weighting_scheme calc
_refine_ls_wR_factor_gt 0.0566
_refine_ls_wR_factor_ref 0.0569
_reflns_Friedel_coverage 0.000
_reflns_number_gt 2613
_reflns_number_total 2677
_reflns_threshold_expression 'I > 2\s(I)'
_cod_data_source_file om5b00071_si_006.cif
_cod_data_source_block ph193
_cod_original_cell_volume 2258.42(4)
_cod_database_code 4087407
_shelxl_version_number 2014-3
_shelx_space_group_comment
;
The symmetry employed for this shelxl refinement is uniquely defined
by the following loop, which should always be used as a source of
symmetry information in preference to the above space-group names.
They are only intended as comments.
;

loop_
_space_group_symop_operation_xyz
'x, y, z'
'-x+1/2, -y, z+1/2'
'x+1/2, -y+1/2, -z+1/2'
'-x, y+1/2, -z'
'-x, -y, -z'
'x-1/2, y, -z-1/2'
'-x-1/2, y-1/2, z-1/2'
'x, -y-1/2, z'

loop_
_atom_site_label
_atom_site_type_symbol
_atom_site_fract_x
_atom_site_fract_y
_atom_site_fract_z
_atom_site_U_iso_or_equiv
_atom_site_adp_type
_atom_site_occupancy
_atom_site_site_symmetry_order
_atom_site_calc_flag
_atom_site_refinement_flags_posn
_atom_site_refinement_flags_adp
_atom_site_refinement_flags_occupancy
_atom_site_disorder_assembly
_atom_site_disorder_group
Ga1 Ga 0.59974(2) 0.7500 0.69212(2) 0.01208(7) Uani 1 2 d S T P . .
N1 N 0.63059(6) 0.7500 0.31174(16) 0.0116(3) Uani 1 2 d S T P . .
N2 N 0.70809(6) 0.7500 0.45970(17) 0.0105(3) Uani 1 2 d S T P . .
C1 C 0.64878(7) 0.7500 0.47180(19) 0.0106(3) Uani 1 2 d S T P . .
C2 C 0.67726(7) 0.7500 0.2023(2) 0.0151(3) Uani 1 2 d S T P . .
H2 H 0.6752 0.7500 0.0848 0.018 Uiso 1 2 calc RS T P . .
C3 C 0.72599(7) 0.7500 0.2953(2) 0.0148(3) Uani 1 2 d S T P . .
H3 H 0.7651 0.7500 0.2561 0.018 Uiso 1 2 calc RS T P . .
C4 C 0.62160(6) 0.61164(11) 0.81042(15) 0.0202(3) Uani 1 1 d . . . . .
H4A H 0.6626 0.6155 0.8445 0.030 Uiso 1 1 calc GR . . . .
H4B H 0.6161 0.5489 0.7362 0.030 Uiso 1 1 calc GR . . . .
H4C H 0.5969 0.6028 0.9085 0.030 Uiso 1 1 calc GR . . . .
C5 C 0.51532(8) 0.7500 0.6335(2) 0.0229(4) Uani 1 2 d S T P . .
H5A H 0.5050 0.6796 0.5829 0.034 Uiso 0.5 1 calc GR . . A -1
H5B H 0.5074 0.8094 0.5550 0.034 Uiso 0.5 1 calc GR . . A -1
H5C H 0.4920 0.7610 0.7339 0.034 Uiso 0.5 1 calc GR . . A -1
C11 C 0.57053(7) 0.7500 0.2555(2) 0.0120(3) Uani 1 2 d S T P . .
C12 C 0.54340(5) 0.64972(10) 0.22678(14) 0.0150(2) Uani 1 1 d . . . . .
C13 C 0.48700(5) 0.65190(12) 0.16124(15) 0.0201(3) Uani 1 1 d . . . . .
H13 H 0.4675 0.5847 0.1401 0.024 Uiso 1 1 calc R . . . .
C14 C 0.45883(7) 0.7500 0.1263(2) 0.0212(4) Uani 1 2 d S T P . .
C17 C 0.74753(6) 0.7500 0.59892(19) 0.0100(3) Uani 1 2 d S T P . .
C18 C 0.76649(5) 0.85015(10) 0.66219(14) 0.0133(2) Uani 1 1 d . . . . .
C19 C 0.80357(5) 0.84775(11) 0.79918(15) 0.0174(3) Uani 1 1 d . . . . .
H19 H 0.8167 0.9151 0.8453 0.021 Uiso 1 1 calc R . . . .
C20 C 0.82191(7) 0.7500 0.8702(2) 0.0188(4) Uani 1 2 d S T P . .
C23 C 0.57305(6) 0.54278(11) 0.26600(18) 0.0239(3) Uani 1 1 d . . . . .
H23A H 0.5819 0.5397 0.3846 0.036 Uiso 1 1 calc GR . . . .
H23B H 0.6093 0.5372 0.2023 0.036 Uiso 1 1 calc GR . . . .
H23C H 0.5472 0.4818 0.2366 0.036 Uiso 1 1 calc GR . . . .
C24 C 0.39891(8) 0.7500 0.0484(3) 0.0344(6) Uani 1 2 d S T P . .
H24A H 0.3807 0.8219 0.0644 0.052 Uiso 0.5 1 calc GR . . B -1
H24B H 0.3748 0.6933 0.1006 0.052 Uiso 0.5 1 calc GR . . B -1
H24C H 0.4024 0.7348 -0.0703 0.052 Uiso 0.5 1 calc GR . . B -1
C26 C 0.74884(6) 0.95670(10) 0.58408(17) 0.0217(3) Uani 1 1 d . . . . .
H26A H 0.7669 0.9629 0.4744 0.033 Uiso 1 1 calc GR . . . .
H26B H 0.7618 1.0177 0.6540 0.033 Uiso 1 1 calc GR . . . .
H26C H 0.7063 0.9591 0.5728 0.033 Uiso 1 1 calc GR . . . .
C27 C 0.86236(8) 0.7500 1.0175(2) 0.0330(5) Uani 1 2 d S T P . .
H27A H 0.8617 0.8223 1.0702 0.049 Uiso 0.5 1 calc GR . . C -1
H27B H 0.9021 0.7333 0.9807 0.049 Uiso 0.5 1 calc GR . . C -1
H27C H 0.8495 0.6944 1.0971 0.049 Uiso 0.5 1 calc GR . . C -1

loop_
_atom_site_aniso_label
_atom_site_aniso_U_11
_atom_site_aniso_U_22
_atom_site_aniso_U_33
_atom_site_aniso_U_23
_atom_site_aniso_U_13
_atom_site_aniso_U_12
Ga1 0.00888(10) 0.01845(11) 0.00890(10) 0.000 0.00110(6) 0.000
N1 0.0083(6) 0.0170(7) 0.0096(6) 0.000 -0.0003(5) 0.000
N2 0.0078(6) 0.0146(6) 0.0092(6) 0.000 0.0000(5) 0.000
C1 0.0088(7) 0.0126(7) 0.0104(7) 0.000 -0.0005(6) 0.000
C2 0.0126(8) 0.0231(9) 0.0097(7) 0.000 0.0024(6) 0.000
C3 0.0113(7) 0.0217(8) 0.0114(7) 0.000 0.0031(6) 0.000
C4 0.0223(6) 0.0223(6) 0.0159(6) 0.0039(5) 0.0038(5) -0.0009(5)
C5 0.0101(8) 0.0408(11) 0.0177(8) 0.000 0.0029(7) 0.000
C11 0.0091(7) 0.0194(8) 0.0076(7) 0.000 -0.0013(6) 0.000
C12 0.0149(5) 0.0198(6) 0.0104(5) 0.0006(4) 0.0009(4) -0.0023(5)
C13 0.0159(6) 0.0312(7) 0.0133(5) -0.0021(5) 0.0000(5) -0.0091(5)
C14 0.0096(8) 0.0445(11) 0.0094(7) 0.000 0.0001(6) 0.000
C17 0.0061(7) 0.0147(7) 0.0090(7) 0.000 0.0003(5) 0.000
C18 0.0113(5) 0.0145(5) 0.0141(5) -0.0012(4) 0.0030(4) -0.0020(4)
C19 0.0117(5) 0.0256(6) 0.0150(5) -0.0071(5) 0.0022(4) -0.0060(5)
C20 0.0075(7) 0.0386(10) 0.0103(7) 0.000 0.0015(6) 0.000
C23 0.0292(7) 0.0177(6) 0.0250(6) 0.0023(5) -0.0020(6) -0.0019(5)
C24 0.0124(9) 0.0734(17) 0.0174(9) 0.000 -0.0042(7) 0.000
C26 0.0275(7) 0.0125(5) 0.0250(6) 0.0014(5) 0.0035(5) -0.0021(5)
C27 0.0126(8) 0.0720(17) 0.0144(9) 0.000 -0.0028(7) 0.000

loop_
_atom_type_symbol
_atom_type_description
_atom_type_scat_dispersion_real
_atom_type_scat_dispersion_imag
_atom_type_scat_source
C C 0.0033 0.0016 'International Tables Vol C Tables 4.2.6.8 and 6.1.1.4'
H H 0.0000 0.0000 'International Tables Vol C Tables 4.2.6.8 and 6.1.1.4'
Ga Ga 0.2307 1.6083 'International Tables Vol C Tables 4.2.6.8 and 6.1.1.4'
N N 0.0061 0.0033 'International Tables Vol C Tables 4.2.6.8 and 6.1.1.4'

loop_
_geom_angle_atom_site_label_1
_geom_angle_atom_site_label_2
_geom_angle_atom_site_label_3
_geom_angle
_geom_angle_site_symmetry_1
_geom_angle_site_symmetry_3
C4 Ga1 C1 105.63(4) . .
C4 Ga1 C1 105.63(4) 8_575 .
C4 Ga1 C4 114.83(8) 8_575 .
C5 Ga1 C1 108.55(7) . .
C5 Ga1 C4 110.88(5) . 8_575
C5 Ga1 C4 110.88(5) . .
C1 N1 C2 111.65(13) . .
C1 N1 C11 126.15(13) . .
C2 N1 C11 122.20(13) . .
C1 N2 C3 111.30(13) . .
C1 N2 C17 124.71(13) . .
C3 N2 C17 124.00(13) . .
N1 C1 Ga1 129.82(11) . .
N1 C1 N2 103.78(13) . .
N2 C1 Ga1 126.40(11) . .
N1 C2 H2 126.7 . .
C3 C2 N1 106.56(14) . .
C3 C2 H2 126.7 . .
N2 C3 H3 126.6 . .
C2 C3 N2 106.72(14) . .
C2 C3 H3 126.6 . .
Ga1 C4 H4A 109.5 . .
Ga1 C4 H4B 109.5 . .
Ga1 C4 H4C 109.5 . .
H4A C4 H4B 109.5 . .
H4A C4 H4C 109.5 . .
H4B C4 H4C 109.5 . .
Ga1 C5 H5A 109.5 . .
Ga1 C5 H5B 109.5 . .
Ga1 C5 H5C 109.5 . .
H5A C5 H5B 109.5 . .
H5A C5 H5C 109.5 . .
H5B C5 H5C 109.5 . .
C12 C11 N1 118.47(8) . .
C12 C11 N1 118.47(8) 8_575 .
C12 C11 C12 123.01(15) . 8_575
C11 C12 C13 117.38(12) . .
C11 C12 C23 121.66(11) . .
C13 C12 C23 120.95(12) . .
C12 C13 H13 119.2 . .
C14 C13 C12 121.59(12) . .
C14 C13 H13 119.2 . .
C13 C14 C13 118.99(16) 8_575 .
C13 C14 C24 120.50(8) 8_575 .
C13 C14 C24 120.50(8) . .
C18 C17 N2 118.76(7) . .
C18 C17 N2 118.76(7) 8_575 .
C18 C17 C18 122.45(15) . 8_575
C17 C18 C19 117.54(11) . .
C17 C18 C26 121.40(11) . .
C19 C18 C26 121.05(11) . .
C18 C19 H19 119.0 . .
C20 C19 C18 122.01(12) . .
C20 C19 H19 119.0 . .
C19 C20 C19 118.37(16) 8_575 .
C19 C20 C27 120.80(8) . .
C19 C20 C27 120.80(8) 8_575 .
C12 C23 H23A 109.5 . .
C12 C23 H23B 109.5 . .
C12 C23 H23C 109.5 . .
H23A C23 H23B 109.5 . .
H23A C23 H23C 109.5 . .
H23B C23 H23C 109.5 . .
C14 C24 H24A 109.5 . .
C14 C24 H24B 109.5 . .
C14 C24 H24C 109.5 . .
H24A C24 H24B 109.5 . .
H24A C24 H24C 109.5 . .
H24B C24 H24C 109.5 . .
C18 C26 H26A 109.5 . .
C18 C26 H26B 109.5 . .
C18 C26 H26C 109.5 . .
H26A C26 H26B 109.5 . .
H26A C26 H26C 109.5 . .
H26B C26 H26C 109.5 . .
C20 C27 H27A 109.5 . .
C20 C27 H27B 109.5 . .
C20 C27 H27C 109.5 . .
H27A C27 H27B 109.5 . .
H27A C27 H27C 109.5 . .
H27B C27 H27C 109.5 . .

loop_
_geom_bond_atom_site_label_1
_geom_bond_atom_site_label_2
_geom_bond_distance
_geom_bond_site_symmetry_2
Ga1 C1 2.1047(16) .
Ga1 C4 2.0029(13) .
Ga1 C4 2.0029(13) 8_575
Ga1 C5 1.9928(18) .
N1 C1 1.358(2) .
N1 C2 1.388(2) .
N1 C11 1.450(2) .
N2 C1 1.363(2) .
N2 C3 1.389(2) .
N2 C17 1.443(2) .
C2 H2 0.9500 .
C2 C3 1.346(2) .
C3 H3 0.9500 .
C4 H4A 0.9800 .
C4 H4B 0.9800 .
C4 H4C 0.9800 .
C5 H5A 0.9800 .
C5 H5B 0.9800 .
C5 H5C 0.9800 .
C11 C12 1.3917(14) .
C11 C12 1.3917(14) 8_575
C12 C13 1.3976(17) .
C12 C23 1.5046(18) .
C13 H13 0.9500 .
C13 C14 1.3887(17) .
C14 C13 1.3887(17) 8_575
C14 C24 1.511(2) .
C17 C18 1.3936(14) .
C17 C18 1.3936(13) 8_575
C18 C19 1.3955(17) .
C18 C26 1.5002(17) .
C19 H19 0.9500 .
C19 C20 1.3882(16) .
C20 C19 1.3882(16) 8_575
C20 C27 1.508(2) .
C23 H23A 0.9800 .
C23 H23B 0.9800 .
C23 H23C 0.9800 .
C24 H24A 0.9800 .
C24 H24B 0.9800 .
C24 H24C 0.9800 .
C26 H26A 0.9800 .
C26 H26B 0.9800 .
C26 H26C 0.9800 .
C27 H27A 0.9800 .
C27 H27B 0.9800 .
C27 H27C 0.9800 .

loop_
_geom_torsion_atom_site_label_1
_geom_torsion_atom_site_label_2
_geom_torsion_atom_site_label_3
_geom_torsion_atom_site_label_4
_geom_torsion
_geom_torsion_site_symmetry_1
_geom_torsion_site_symmetry_4
N1 C2 C3 N2 0.000(0) . .
N1 C11 C12 C13 -175.48(12) . .
N1 C11 C12 C23 5.1(2) . .
N2 C17 C18 C19 178.59(12) . .
N2 C17 C18 C26 -2.71(19) . .
C1 N1 C2 C3 0.000(0) . .
C1 N1 C11 C12 91.17(13) . 8_575
C1 N1 C11 C12 -91.17(13) . .
C1 N2 C3 C2 0.000(0) . .
C1 N2 C17 C18 90.86(12) . 8_575
C1 N2 C17 C18 -90.87(12) . .
C2 N1 C1 Ga1 180.0 . .
C2 N1 C1 N2 0.000(0) . .
C2 N1 C11 C12 88.83(13) . .
C2 N1 C11 C12 -88.83(13) . 8_575
C3 N2 C1 Ga1 180.0 . .
C3 N2 C1 N1 0.000(0) . .
C3 N2 C17 C18 89.13(12) . .
C3 N2 C17 C18 -89.14(12) . 8_575
C11 N1 C1 Ga1 0.000(0) . .
C11 N1 C1 N2 180.000(0) . .
C11 N1 C2 C3 180.000(0) . .
C11 C12 C13 C14 -0.2(2) . .
C12 C11 C12 C13 2.1(2) 8_575 .
C12 C11 C12 C23 -177.33(11) 8_575 .
C12 C13 C14 C13 -1.6(2) . 8_575
C12 C13 C14 C24 177.27(14) . .
C17 N2 C1 Ga1 0.000(0) . .
C17 N2 C1 N1 180.000(0) . .
C17 N2 C3 C2 180.000(0) . .
C17 C18 C19 C20 0.77(19) . .
C18 C17 C18 C19 -3.2(2) 8_575 .
C18 C17 C18 C26 175.49(10) 8_575 .
C18 C19 C20 C19 1.5(2) . 8_575
C18 C19 C20 C27 179.55(14) . .
C23 C12 C13 C14 179.22(13) . .
C26 C18 C19 C20 -177.94(13) . .
